data_4102370
loop_
_publ_author_name
'R. D. Schmidt'
'D. A. Shultz'
'J. D. Martin'
'P. D. Boyle'

_publ_section_title
;
 Goldilocks Effect in Magnetic Bistability: Remote Substituent Modulation
 and Lattice Control of Photoinduced Valence Tautomerism and Light-Induced
 Thermal Hysteresis
;
_journal_name_full 'Journal of the American Chemical Society'
_journal_page_first 6261
_journal_page_last 6273
_journal_paper_doi 10.1021/ja101957c
_journal_volume 132
_journal_year 2010
_chemical_formula_sum 'C38 H48 Br2 Co N2 O4'
_chemical_formula_weight 815.53
_chemical_name_systematic
; 
 ? 
;
_space_group_IT_number 2
_symmetry_cell_setting triclinic
_symmetry_space_group_name_Hall '-P 1'
_symmetry_space_group_name_H-M 'P -1'
_atom_sites_solution_hydrogens geom
_atom_sites_solution_primary isomor
_atom_sites_solution_secondary difmap
_audit_creation_method SHELXL-97
_cell_angle_alpha 85.1702(17)
_cell_angle_beta 82.1886(18)
_cell_angle_gamma 81.5996(17)
_cell_formula_units_Z 1
_cell_length_a 6.6135(2)
_cell_length_b 9.6729(3)
_cell_length_c 14.9230(5)
_cell_measurement_reflns_used 3274
_cell_measurement_temperature 110
_cell_measurement_theta_max 23.39
_cell_measurement_theta_min 3.14
_cell_volume 933.63(5)
_computing_cell_refinement SAINT
_computing_data_collection Apex2
_computing_data_reduction SAINT
_computing_molecular_graphics NRCVAX
_computing_publication_material cif2tables.py
_computing_structure_refinement XL
_diffrn_ambient_temperature 110
_diffrn_measured_fraction_theta_full 0.966
_diffrn_measured_fraction_theta_max 0.966
_diffrn_measurement_device_type 'Bruker-Nonius Kappa Axis X8 Apex2'
_diffrn_measurement_method 'omega and phi scans'
_diffrn_radiation_monochromator graphite
_diffrn_radiation_source 'fine-focus sealed tube'
_diffrn_radiation_type MoK\a
_diffrn_radiation_wavelength 0.71073
_diffrn_reflns_av_R_equivalents 0.0841
_diffrn_reflns_av_sigmaI/netI 0.1145
_diffrn_reflns_limit_h_max 7
_diffrn_reflns_limit_h_min -7
_diffrn_reflns_limit_k_max 11
_diffrn_reflns_limit_k_min -11
_diffrn_reflns_limit_l_max 17
_diffrn_reflns_limit_l_min -17
_diffrn_reflns_number 13825
_diffrn_reflns_theta_full 25.03
_diffrn_reflns_theta_max 25.03
_diffrn_reflns_theta_min 2.46
_exptl_absorpt_coefficient_mu 2.640
_exptl_absorpt_correction_T_max 0.9741
_exptl_absorpt_correction_T_min 0.7220
_exptl_absorpt_correction_type multi-scan
_exptl_absorpt_process_details SADABS
_exptl_crystal_colour blue
_exptl_crystal_density_diffrn 1.451
_exptl_crystal_density_method 'not measured'
_exptl_crystal_description plate
_exptl_crystal_F_000 419
_exptl_crystal_size_max 0.13
_exptl_crystal_size_mid 0.04
_exptl_crystal_size_min 0.01
_refine_diff_density_max 0.416
_refine_diff_density_min -0.540
_refine_diff_density_rms 0.100
_refine_ls_extinction_method none
_refine_ls_goodness_of_fit_ref 0.979
_refine_ls_hydrogen_treatment constr
_refine_ls_matrix_type full
_refine_ls_number_parameters 214
_refine_ls_number_reflns 3183
_refine_ls_number_restraints 0
_refine_ls_restrained_S_all 0.979
_refine_ls_R_factor_all 0.1283
_refine_ls_R_factor_gt 0.0518
_refine_ls_shift/su_max 0.000
_refine_ls_shift/su_mean 0.000
_refine_ls_structure_factor_coef Fsqd
_refine_ls_weighting_details 'calc w=1/[\s^2^(Fo^2^)+(0.0441P)^2^+0.0000P] where P=(Fo^2^+2Fc^2^)/3'
_refine_ls_weighting_scheme calc
_refine_ls_wR_factor_gt 0.0871
_refine_ls_wR_factor_ref 0.1089
_reflns_number_gt 1806
_reflns_number_total 3183
_reflns_threshold_expression >2sigma(I)
_cod_data_source_file ja101957c_si_001.cif
_cod_data_source_block x10118
_cod_database_code 4102370

loop_
_symmetry_equiv_pos_as_xyz
'x, y, z'
'-x, -y, -z'

loop_
_atom_site_label
_atom_site_type_symbol
_atom_site_fract_x
_atom_site_fract_y
_atom_site_fract_z
_atom_site_U_iso_or_equiv
_atom_site_adp_type
_atom_site_occupancy
_atom_site_symmetry_multiplicity
_atom_site_calc_flag
_atom_site_refinement_flags
Co1 Co 0.0000 1.0000 0.0000 0.0258(3) Uani 1 2 d S
O1 O -0.0970(5) 0.8745(4) -0.0755(3) 0.0364(10) Uani 1 1 d .
O2 O 0.1797(5) 1.0449(3) -0.1121(2) 0.0288(9) Uani 1 1 d .
N1 N 0.2169(7) 0.8330(5) 0.0332(3) 0.0315(12) Uani 1 1 d .
C1 C 0.0086(8) 0.8733(5) -0.1558(4) 0.0295(14) Uani 1 1 d .
C2 C 0.1549(8) 0.9690(5) -0.1780(3) 0.0276(13) Uani 1 1 d .
C3 C 0.2617(8) 0.9821(6) -0.2682(4) 0.0348(15) Uani 1 1 d .
C4 C 0.2248(9) 0.8877(6) -0.3273(4) 0.0408(16) Uani 1 1 d .
H4 H 0.2964 0.8922 -0.3870 0.049 Uiso 1 1 calc R
C5 C 0.0911(10) 0.7864(6) -0.3066(4) 0.0421(17) Uani 1 1 d .
C6 C -0.0176(9) 0.7795(6) -0.2212(4) 0.0408(17) Uani 1 1 d .
H6 H -0.1101 0.7124 -0.2057 0.049 Uiso 1 1 calc R
C7 C 0.4078(9) 1.0920(6) -0.2950(3) 0.0354(15) Uani 1 1 d .
C8 C 0.5896(9) 1.0673(6) -0.2394(4) 0.0442(17) Uani 1 1 d .
H8A H 0.6804 1.1388 -0.2583 0.066 Uiso 1 1 calc R
H8B H 0.6667 0.9743 -0.2496 0.066 Uiso 1 1 calc R
H8C H 0.5380 1.0730 -0.1749 0.066 Uiso 1 1 calc R
C9 C 0.2869(9) 1.2390(6) -0.2814(4) 0.0475(18) Uani 1 1 d .
H9A H 0.1803 1.2574 -0.3221 0.071 Uiso 1 1 calc R
H9B H 0.3814 1.3093 -0.2949 0.071 Uiso 1 1 calc R
H9C H 0.2222 1.2437 -0.2184 0.071 Uiso 1 1 calc R
C10 C 0.4959(9) 1.0917(6) -0.3956(3) 0.0504(18) Uani 1 1 d .
H10A H 0.3843 1.1207 -0.4329 0.076 Uiso 1 1 calc R
H10B H 0.5619 0.9972 -0.4095 0.076 Uiso 1 1 calc R
H10C H 0.5979 1.1571 -0.4085 0.076 Uiso 1 1 calc R
C11 C 0.0718(10) 0.6885(6) -0.3790(4) 0.0507(19) Uani 1 1 d .
C12 C 0.2840(10) 0.6131(6) -0.4123(4) 0.0533(19) Uani 1 1 d .
H12A H 0.3759 0.6822 -0.4357 0.080 Uiso 1 1 calc R
H12B H 0.2722 0.5534 -0.4607 0.080 Uiso 1 1 calc R
H12C H 0.3403 0.5552 -0.3620 0.080 Uiso 1 1 calc R
C13 C -0.0699(11) 0.5797(7) -0.3433(5) 0.070(2) Uani 1 1 d .
H13A H -0.0805 0.5203 -0.3921 0.105 Uiso 1 1 calc R
H13B H -0.2070 0.6273 -0.3219 0.105 Uiso 1 1 calc R
H13C H -0.0134 0.5216 -0.2931 0.105 Uiso 1 1 calc R
C14 C -0.0192(12) 0.7775(7) -0.4593(4) 0.080(3) Uani 1 1 d .
H14A H 0.0693 0.8487 -0.4825 0.120 Uiso 1 1 calc R
H14B H -0.1578 0.8234 -0.4384 0.120 Uiso 1 1 calc R
H14C H -0.0267 0.7166 -0.5077 0.120 Uiso 1 1 calc R
C15 C 0.4194(8) 0.8247(7) 0.0062(4) 0.0391(16) Uani 1 1 d .
H15 H 0.4676 0.8986 -0.0331 0.047 Uiso 1 1 calc R
C16 C 0.5624(8) 0.7156(7) 0.0322(4) 0.0378(16) Uani 1 1 d .
H16 H 0.7047 0.7141 0.0110 0.045 Uiso 1 1 calc R
C17 C 0.4940(9) 0.6096(6) 0.0890(4) 0.0358(16) Uani 1 1 d .
C18 C 0.2882(8) 0.6120(6) 0.1141(4) 0.0369(15) Uani 1 1 d .
H18 H 0.2371 0.5369 0.1512 0.044 Uiso 1 1 calc R
C19 C 0.1551(8) 0.7242(6) 0.0853(4) 0.0387(16) Uani 1 1 d .
H19 H 0.0117 0.7245 0.1034 0.046 Uiso 1 1 calc R
Br1 Br 0.68459(9) 0.46081(7) 0.13141(4) 0.0478(3) Uani 1 1 d .

loop_
_atom_site_aniso_label
_atom_site_aniso_U_11
_atom_site_aniso_U_22
_atom_site_aniso_U_33
_atom_site_aniso_U_23
_atom_site_aniso_U_13
_atom_site_aniso_U_12
Co1 0.0261(6) 0.0300(7) 0.0221(6) -0.0155(5) -0.0083(5) 0.0062(5)
O1 0.031(2) 0.038(3) 0.043(3) -0.014(2) -0.015(2) -0.0003(18)
O2 0.036(2) 0.027(2) 0.026(2) -0.0144(18) -0.0133(16) 0.0026(16)
N1 0.032(3) 0.039(3) 0.028(3) -0.023(3) -0.005(2) -0.006(2)
C1 0.033(3) 0.020(3) 0.037(4) -0.013(3) -0.021(3) 0.010(3)
C2 0.035(3) 0.027(3) 0.023(3) -0.013(3) -0.016(3) 0.007(3)
C3 0.046(4) 0.030(4) 0.029(3) -0.015(3) -0.024(3) 0.016(3)
C4 0.055(4) 0.038(4) 0.029(3) -0.017(3) -0.025(3) 0.021(3)
C5 0.058(4) 0.032(4) 0.040(4) -0.022(3) -0.031(3) 0.018(3)
C6 0.041(4) 0.029(4) 0.058(4) -0.017(3) -0.033(3) 0.011(3)
C7 0.057(4) 0.032(4) 0.017(3) -0.014(3) -0.012(3) 0.010(3)
C8 0.054(4) 0.050(4) 0.029(3) -0.011(3) -0.014(3) 0.004(3)
C9 0.079(5) 0.027(4) 0.032(4) -0.010(3) -0.017(3) 0.020(3)
C10 0.077(5) 0.049(4) 0.024(3) -0.014(3) -0.015(3) 0.008(3)
C11 0.076(5) 0.037(4) 0.047(4) -0.023(3) -0.045(4) 0.012(4)
C12 0.099(5) 0.028(4) 0.035(4) -0.022(3) -0.029(4) 0.016(3)
C13 0.093(6) 0.061(5) 0.070(5) -0.043(4) -0.047(4) 0.001(4)
C14 0.125(6) 0.058(5) 0.064(5) -0.043(4) -0.069(5) 0.036(4)
C15 0.022(3) 0.072(5) 0.027(3) -0.020(3) 0.002(3) -0.013(3)
C16 0.018(3) 0.071(5) 0.028(3) -0.031(4) -0.003(3) 0.000(3)
C17 0.030(4) 0.039(4) 0.040(4) -0.025(3) -0.009(3) 0.003(3)
C18 0.035(4) 0.023(4) 0.053(4) -0.017(3) -0.004(3) 0.001(3)
C19 0.020(3) 0.030(4) 0.068(4) -0.024(4) -0.001(3) -0.003(3)
Br1 0.0390(4) 0.0522(5) 0.0553(5) -0.0336(4) -0.0204(3) 0.0138(3)

loop_
_atom_type_symbol
_atom_type_description
_atom_type_scat_dispersion_real
_atom_type_scat_dispersion_imag
_atom_type_scat_source
C C 0.0033 0.0016 'International Tables Vol C Tables 4.2.6.8 and 6.1.1.4'
H H 0.0000 0.0000 'International Tables Vol C Tables 4.2.6.8 and 6.1.1.4'
Br Br -0.2901 2.4595 'International Tables Vol C Tables 4.2.6.8 and 6.1.1.4'
Co Co 0.3494 0.9721 'International Tables Vol C Tables 4.2.6.8 and 6.1.1.4'
N N 0.0061 0.0033 'International Tables Vol C Tables 4.2.6.8 and 6.1.1.4'
O O 0.0106 0.0060 'International Tables Vol C Tables 4.2.6.8 and 6.1.1.4'

loop_
_geom_angle_atom_site_label_1
_geom_angle_atom_site_label_2
_geom_angle_atom_site_label_3
_geom_angle
_geom_angle_site_symmetry_1
_geom_angle_site_symmetry_3
O1 Co1 O1 180.00(16) 2_575 .
O1 Co1 O2 83.48(14) 2_575 2_575
O1 Co1 O2 96.52(14) . 2_575
O1 Co1 O2 96.52(15) 2_575 .
O1 Co1 O2 83.48(14) . .
O2 Co1 O2 180.00(18) 2_575 .
O1 Co1 N1 86.90(15) 2_575 2_575
O1 Co1 N1 93.10(15) . 2_575
O2 Co1 N1 90.23(16) 2_575 2_575
O2 Co1 N1 89.77(16) . 2_575
O1 Co1 N1 93.10(15) 2_575 .
O1 Co1 N1 86.90(15) . .
O2 Co1 N1 89.77(16) 2_575 .
O2 Co1 N1 90.23(16) . .
N1 Co1 N1 180.0(2) 2_575 .
C1 O1 Co1 111.1(3) . .
C2 O2 Co1 111.2(3) . .
C19 N1 C15 116.0(5) . .
C19 N1 Co1 119.2(4) . .
C15 N1 Co1 124.8(4) . .
O1 C1 C2 118.1(4) . .
O1 C1 C6 122.2(6) . .
C2 C1 C6 119.7(6) . .
O2 C2 C1 115.9(5) . .
O2 C2 C3 123.5(5) . .
C1 C2 C3 120.6(5) . .
C4 C3 C2 115.4(6) . .
C4 C3 C7 123.4(5) . .
C2 C3 C7 121.3(4) . .
C3 C4 C5 125.6(6) . .
C3 C4 H4 117.2 . .
C5 C4 H4 117.2 . .
C6 C5 C4 118.3(5) . .
C6 C5 C11 122.7(6) . .
C4 C5 C11 119.0(6) . .
C5 C6 C1 120.1(6) . .
C5 C6 H6 119.9 . .
C1 C6 H6 119.9 . .
C8 C7 C3 111.4(5) . .
C8 C7 C10 107.7(5) . .
C3 C7 C10 112.2(4) . .
C8 C7 C9 110.2(4) . .
C3 C7 C9 109.1(5) . .
C10 C7 C9 106.0(5) . .
C7 C8 H8A 109.5 . .
C7 C8 H8B 109.5 . .
H8A C8 H8B 109.5 . .
C7 C8 H8C 109.5 . .
H8A C8 H8C 109.5 . .
H8B C8 H8C 109.5 . .
C7 C9 H9A 109.5 . .
C7 C9 H9B 109.5 . .
H9A C9 H9B 109.5 . .
C7 C9 H9C 109.5 . .
H9A C9 H9C 109.5 . .
H9B C9 H9C 109.5 . .
C7 C10 H10A 109.5 . .
C7 C10 H10B 109.5 . .
H10A C10 H10B 109.5 . .
C7 C10 H10C 109.5 . .
H10A C10 H10C 109.5 . .
H10B C10 H10C 109.5 . .
C12 C11 C5 109.6(5) . .
C12 C11 C13 108.9(5) . .
C5 C11 C13 112.0(6) . .
C12 C11 C14 109.4(5) . .
C5 C11 C14 108.4(5) . .
C13 C11 C14 108.5(5) . .
C11 C12 H12A 109.5 . .
C11 C12 H12B 109.5 . .
H12A C12 H12B 109.5 . .
C11 C12 H12C 109.5 . .
H12A C12 H12C 109.5 . .
H12B C12 H12C 109.5 . .
C11 C13 H13A 109.5 . .
C11 C13 H13B 109.5 . .
H13A C13 H13B 109.5 . .
C11 C13 H13C 109.5 . .
H13A C13 H13C 109.5 . .
H13B C13 H13C 109.5 . .
C11 C14 H14A 109.5 . .
C11 C14 H14B 109.5 . .
H14A C14 H14B 109.5 . .
C11 C14 H14C 109.5 . .
H14A C14 H14C 109.5 . .
H14B C14 H14C 109.5 . .
N1 C15 C16 124.0(6) . .
N1 C15 H15 118.0 . .
C16 C15 H15 118.0 . .
C17 C16 C15 118.2(5) . .
C17 C16 H16 120.9 . .
C15 C16 H16 120.9 . .
C18 C17 C16 119.1(5) . .
C18 C17 Br1 120.8(5) . .
C16 C17 Br1 120.1(4) . .
C17 C18 C19 119.3(6) . .
C17 C18 H18 120.4 . .
C19 C18 H18 120.4 . .
N1 C19 C18 123.3(5) . .
N1 C19 H19 118.3 . .
C18 C19 H19 118.3 . .

loop_
_geom_bond_atom_site_label_1
_geom_bond_atom_site_label_2
_geom_bond_distance
_geom_bond_site_symmetry_2
Co1 O1 1.952(3) 2_575
Co1 O1 1.952(3) .
Co1 O2 1.972(3) 2_575
Co1 O2 1.972(3) .
Co1 N1 2.072(4) 2_575
Co1 N1 2.072(4) .
O1 C1 1.303(6) .
O2 C2 1.317(5) .
N1 C19 1.334(7) .
N1 C15 1.338(6) .
C1 C2 1.423(7) .
C1 C6 1.431(7) .
C2 C3 1.438(8) .
C3 C4 1.389(7) .
C3 C7 1.532(8) .
C4 C5 1.402(8) .
C4 H4 0.9500 .
C5 C6 1.377(8) .
C5 C11 1.524(7) .
C6 H6 0.9500 .
C7 C8 1.531(7) .
C7 C10 1.534(7) .
C7 C9 1.541(7) .
C8 H8A 0.9800 .
C8 H8B 0.9800 .
C8 H8C 0.9800 .
C9 H9A 0.9800 .
C9 H9B 0.9800 .
C9 H9C 0.9800 .
C10 H10A 0.9800 .
C10 H10B 0.9800 .
C10 H10C 0.9800 .
C11 C12 1.523(8) .
C11 C13 1.526(9) .
C11 C14 1.553(8) .
C12 H12A 0.9800 .
C12 H12B 0.9800 .
C12 H12C 0.9800 .
C13 H13A 0.9800 .
C13 H13B 0.9800 .
C13 H13C 0.9800 .
C14 H14A 0.9800 .
C14 H14B 0.9800 .
C14 H14C 0.9800 .
C15 C16 1.377(8) .
C15 H15 0.9500 .
C16 C17 1.364(8) .
C16 H16 0.9500 .
C17 C18 1.359(7) .
C17 Br1 1.896(6) .
C18 C19 1.373(8) .
C18 H18 0.9500 .
C19 H19 0.9500 .

loop_
_geom_torsion_atom_site_label_1
_geom_torsion_atom_site_label_2
_geom_torsion_atom_site_label_3
_geom_torsion_atom_site_label_4
_geom_torsion
_geom_torsion_site_symmetry_1
O1 Co1 O1 C1 -111(100) 2_575
O2 Co1 O1 C1 -175.2(3) 2_575
O2 Co1 O1 C1 4.8(3) .
N1 Co1 O1 C1 94.2(3) 2_575
N1 Co1 O1 C1 -85.8(3) .
O1 Co1 O2 C2 177.4(3) 2_575
O1 Co1 O2 C2 -2.6(3) .
O2 Co1 O2 C2 0(100) 2_575
N1 Co1 O2 C2 -95.7(3) 2_575
N1 Co1 O2 C2 84.3(3) .
O1 Co1 N1 C19 110.1(4) 2_575
O1 Co1 N1 C19 -69.9(4) .
O2 Co1 N1 C19 26.7(4) 2_575
O2 Co1 N1 C19 -153.3(4) .
N1 Co1 N1 C19 0(100) 2_575
O1 Co1 N1 C15 -69.7(4) 2_575
O1 Co1 N1 C15 110.3(4) .
O2 Co1 N1 C15 -153.2(4) 2_575
O2 Co1 N1 C15 26.8(4) .
N1 Co1 N1 C15 0(100) 2_575
Co1 O1 C1 C2 -6.2(5) .
Co1 O1 C1 C6 173.6(4) .
Co1 O2 C2 C1 0.0(5) .
Co1 O2 C2 C3 178.2(4) .
O1 C1 C2 O2 4.3(7) .
C6 C1 C2 O2 -175.5(4) .
O1 C1 C2 C3 -174.0(4) .
C6 C1 C2 C3 6.2(7) .
O2 C2 C3 C4 176.5(4) .
C1 C2 C3 C4 -5.4(7) .
O2 C2 C3 C7 -2.6(7) .
C1 C2 C3 C7 175.5(4) .
C2 C3 C4 C5 1.7(8) .
C7 C3 C4 C5 -179.2(5) .
C3 C4 C5 C6 1.2(8) .
C3 C4 C5 C11 -178.7(5) .
C4 C5 C6 C1 -0.6(8) .
C11 C5 C6 C1 179.3(5) .
O1 C1 C6 C5 177.1(4) .
C2 C1 C6 C5 -3.1(7) .
C4 C3 C7 C8 -116.9(5) .
C2 C3 C7 C8 62.0(6) .
C4 C3 C7 C10 3.9(7) .
C2 C3 C7 C10 -177.1(4) .
C4 C3 C7 C9 121.1(5) .
C2 C3 C7 C9 -59.9(6) .
C6 C5 C11 C12 -124.2(6) .
C4 C5 C11 C12 55.6(7) .
C6 C5 C11 C13 -3.2(8) .
C4 C5 C11 C13 176.6(5) .
C6 C5 C11 C14 116.4(7) .
C4 C5 C11 C14 -63.7(7) .
C19 N1 C15 C16 -2.7(7) .
Co1 N1 C15 C16 177.1(4) .
N1 C15 C16 C17 -0.3(8) .
C15 C16 C17 C18 3.3(7) .
C15 C16 C17 Br1 -177.2(4) .
C16 C17 C18 C19 -3.2(8) .
Br1 C17 C18 C19 177.3(4) .
C15 N1 C19 C18 2.9(7) .
Co1 N1 C19 C18 -177.0(4) .
C17 C18 C19 N1 0.0(8) .
